data_4324765
loop_
_publ_author_name
'Vladimir B. Arion'
'Peter Rapta'
'Joshua Telser'
'Sergiu S. Shova'
'Martin Breza'
'Karol Lu\<spai'
'Jozef Ko\<zi\<sek'

_publ_section_title
;
 Syntheses, Electronic Structures, and EPR/UV-Vis-NIR
 Spectroelectrochemistry of Nickel(II), Copper(II), and Zinc(II) Complexes
 with a Tetradentate Ligand Based on S-Methylisothiosemicarbazide
;
_journal_name_full 'Inorganic Chemistry'
_journal_page_first 2918
_journal_page_last 2931
_journal_paper_doi 10.1021/ic102277v
_journal_volume 50
_journal_year 2011
_chemical_formula_moiety 'C23 H31 N3 Ni O3 S'
_chemical_formula_sum 'C23 H31 N3 Ni O3 S'
_chemical_formula_weight 488.28
_chemical_name_systematic
; 
 ? 
;
_space_group_IT_number 14
_symmetry_cell_setting monoclinic
_symmetry_space_group_name_Hall '-P 2ybc'
_symmetry_space_group_name_H-M 'P 1 21/c 1'
_atom_sites_solution_hydrogens geom
_atom_sites_solution_primary direct
_atom_sites_solution_secondary difmap
_audit_creation_method SHELXL-97
_cell_angle_alpha 90.00
_cell_angle_beta 109.426(3)
_cell_angle_gamma 90.00
_cell_formula_units_Z 8
_cell_length_a 32.3176(19)
_cell_length_b 7.2509(3)
_cell_length_c 21.5531(10)
_cell_measurement_reflns_used 9967
_cell_measurement_temperature 100(2)
_cell_measurement_theta_max 25.13
_cell_measurement_theta_min 2.31
_cell_volume 4763.1(4)
_computing_structure_refinement 'SHELXL-97 (Sheldrick, 1997)'
_computing_structure_solution 'SHELXS-97 (Sheldrick, 1990)'
_diffrn_ambient_temperature 100(2)
_diffrn_measured_fraction_theta_full 0.996
_diffrn_measured_fraction_theta_max 0.996
_diffrn_radiation_monochromator graphite
_diffrn_radiation_source 'fine-focus sealed tube'
_diffrn_radiation_type MoK\a
_diffrn_radiation_wavelength 0.71073
_diffrn_reflns_av_R_equivalents 0.0000
_diffrn_reflns_av_sigmaI/netI 0.1078
_diffrn_reflns_limit_h_max 39
_diffrn_reflns_limit_h_min -39
_diffrn_reflns_limit_k_max 8
_diffrn_reflns_limit_k_min -8
_diffrn_reflns_limit_l_max 26
_diffrn_reflns_limit_l_min -26
_diffrn_reflns_number 81756
_diffrn_reflns_theta_full 26.00
_diffrn_reflns_theta_max 26.00
_diffrn_reflns_theta_min 2.31
_exptl_absorpt_coefficient_mu 0.931
_exptl_absorpt_correction_T_max 0.9637
_exptl_absorpt_correction_T_min 0.5230
_exptl_absorpt_correction_type multi-scan
_exptl_absorpt_process_details SADABS
_exptl_crystal_colour red
_exptl_crystal_density_diffrn 1.362
_exptl_crystal_description plate
_exptl_crystal_F_000 2064
_exptl_crystal_size_max 0.80
_exptl_crystal_size_mid 0.20
_exptl_crystal_size_min 0.04
_refine_diff_density_max 1.054
_refine_diff_density_min -0.488
_refine_diff_density_rms 0.085
_refine_ls_extinction_method none
_refine_ls_goodness_of_fit_ref 1.010
_refine_ls_hydrogen_treatment constr
_refine_ls_matrix_type full
_refine_ls_number_parameters 543
_refine_ls_number_reflns 81929
_refine_ls_number_restraints 55
_refine_ls_restrained_S_all 1.012
_refine_ls_R_factor_all 0.1160
_refine_ls_R_factor_gt 0.0669
_refine_ls_shift/su_max 0.001
_refine_ls_shift/su_mean 0.000
_refine_ls_structure_factor_coef Fsqd
_refine_ls_weighting_details 'calc w=1/[\s^2^(Fo^2^)+(0.0787P)^2^+0.0000P] where P=(Fo^2^+2Fc^2^)/3'
_refine_ls_weighting_scheme calc
_refine_ls_wR_factor_gt 0.1585
_refine_ls_wR_factor_ref 0.1792
_reflns_number_gt 52852
_reflns_number_total 81929
_reflns_threshold_expression >2sigma(I)
_cod_data_source_file ic102277v_si_002_2.cif
_cod_data_source_block vlar024
_cod_database_code 4324765

loop_
_symmetry_equiv_pos_as_xyz
'x, y, z'
'-x, y+1/2, -z+1/2'
'-x, -y, -z'
'x, -y-1/2, z-1/2'

loop_
_atom_site_label
_atom_site_type_symbol
_atom_site_fract_x
_atom_site_fract_y
_atom_site_fract_z
_atom_site_U_iso_or_equiv
_atom_site_adp_type
_atom_site_occupancy
_atom_site_symmetry_multiplicity
_atom_site_calc_flag
_atom_site_refinement_flags
_atom_site_disorder_assembly
_atom_site_disorder_group
C40A C 0.05293(11) 0.7338(4) 0.95220(16) 0.0336(11) Uiso 0.575(2) 1 d PD A 1
C43A C 0.07197(16) 0.7695(7) 1.02713(19) 0.0455(6) Uiso 0.575(2) 1 d PD A 1
H1 H 0.0514 0.7297 1.0479 0.068 Uiso 0.575(2) 1 d PR A 1
H2 H 0.0777 0.8989 1.0349 0.068 Uiso 0.575(2) 1 d PR A 1
H3 H 0.0989 0.7019 1.0451 0.068 Uiso 0.575(2) 1 d PR A 1
C42A C 0.03998(16) 0.5276(5) 0.9480(3) 0.0455(6) Uiso 0.575(2) 1 d PD A 1
H4 H 0.0199 0.5079 0.9716 0.068 Uiso 0.575(2) 1 d PR A 1
H5 H 0.0657 0.4536 0.9671 0.068 Uiso 0.575(2) 1 d PR A 1
H6 H 0.0262 0.4935 0.9027 0.068 Uiso 0.575(2) 1 d PR A 1
C41A C 0.00780(13) 0.8313(7) 0.9269(2) 0.0455(6) Uiso 0.575(2) 1 d PD A 1
H7 H -0.0104 0.7868 0.9510 0.068 Uiso 0.575(2) 1 d PR A 1
H8 H -0.0059 0.8048 0.8810 0.068 Uiso 0.575(2) 1 d PR A 1
H9 H 0.0117 0.9621 0.9330 0.068 Uiso 0.575(2) 1 d PR A 1
C43X C 0.0631(2) 0.9747(7) 0.9969(3) 0.0455(6) Uiso 0.425(2) 1 d PD A 2
H10 H 0.0464 0.9758 1.0263 0.068 Uiso 0.425(2) 1 d PR A 2
H11 H 0.0528 1.0703 0.9647 0.068 Uiso 0.425(2) 1 d PR A 2
H12 H 0.0935 0.9953 1.0215 0.068 Uiso 0.425(2) 1 d PR A 2
C41X C 0.01047(18) 0.7299(10) 0.9205(3) 0.0455(6) Uiso 0.425(2) 1 d PD A 2
H13 H -0.0077 0.7272 0.9479 0.068 Uiso 0.425(2) 1 d PR A 2
H14 H 0.0110 0.6098 0.9020 0.068 Uiso 0.425(2) 1 d PR A 2
H15 H -0.0012 0.8176 0.8857 0.068 Uiso 0.425(2) 1 d PR A 2
C42X C 0.0803(2) 0.6363(9) 1.0138(3) 0.0455(6) Uiso 0.425(2) 1 d PD A 2
H16 H 0.0653 0.6272 1.0454 0.068 Uiso 0.425(2) 1 d PR A 2
H17 H 0.1103 0.6717 1.0358 0.068 Uiso 0.425(2) 1 d PR A 2
H18 H 0.0795 0.5190 0.9928 0.068 Uiso 0.425(2) 1 d PR A 2
C40X C 0.05775(14) 0.7851(6) 0.9623(2) 0.0336(11) Uiso 0.425(2) 1 d PD A 2
NiB Ni 0.280858(14) 0.94973(4) 0.346648(19) 0.03434(11) Uani 1 1 d . B 2
NiA Ni 0.217369(14) 0.94491(4) 0.816055(18) 0.03539(11) Uani 1 1 d . A 2
S1B S 0.15406(3) 1.15245(10) 0.34891(3) 0.03884(19) Uani 1 1 d . B 2
S1A S 0.34420(3) 1.15366(10) 0.94169(4) 0.0440(2) Uani 1 1 d . A 2
O2B O 0.28786(7) 0.9553(2) 0.26420(9) 0.0383(5) Uani 1 1 d . B 2
O1B O 0.33774(7) 0.8709(2) 0.38038(9) 0.0400(5) Uani 1 1 d . B 2
O2A O 0.21087(7) 0.9367(2) 0.72716(9) 0.0370(5) Uani 1 1 d . A 2
O1A O 0.16054(6) 0.8663(2) 0.79406(8) 0.0327(4) Uani 1 1 d . A 2
N1B N 0.27162(8) 0.9526(3) 0.42551(12) 0.0317(6) Uani 1 1 d . B 2
N3B N 0.22431(8) 1.0334(3) 0.31549(11) 0.0314(6) Uani 1 1 d . B 2
N1A N 0.22620(9) 0.9613(3) 0.90386(12) 0.0322(6) Uani 1 1 d . A 2
N3A N 0.27356(9) 1.0253(3) 0.84000(11) 0.0348(6) Uani 1 1 d . A 2
C6A C 0.15448(10) 0.8691(3) 0.90235(12) 0.0300(7) Uani 1 1 d . A 2
C1A C 0.13702(11) 0.8473(4) 0.83309(12) 0.0365(8) Uani 1 1 d . A 2
C20A C 0.06964(13) 0.7936(5) 0.73070(15) 0.0472(9) Uani 1 1 d . A 2
C21A C 0.02024(14) 0.7463(4) 0.70917(18) 0.0615(13) Uani 1 1 d . A 2
H19 H 0.0162 0.6290 0.7270 0.092 Uiso 1 1 d R A 2
H20 H 0.0088 0.7412 0.6620 0.092 Uiso 1 1 d R A 2
H21 H 0.0050 0.8397 0.7246 0.092 Uiso 1 1 d R A 2
C2A C 0.09068(12) 0.8058(4) 0.80490(15) 0.0456(9) Uani 1 1 d . A 2
C4A C 0.08375(12) 0.7908(4) 0.91521(16) 0.0406(9) Uani 1 1 d D A 2
C23A C 0.07483(11) 0.9830(4) 0.69947(13) 0.0540(9) Uani 1 1 d . A 2
H22 H 0.1053 1.0168 0.7135 0.081 Uiso 1 1 d R A 2
H23 H 0.0586 1.0756 0.7134 0.081 Uiso 1 1 d R A 2
H24 H 0.0638 0.9730 0.6524 0.081 Uiso 1 1 d R A 2
C5A C 0.12700(10) 0.8396(3) 0.94100(12) 0.0347(7) Uani 1 1 d . A 2
H25 H 0.1391 0.8539 0.9863 0.042 Uiso 1 1 d R A 2
C3A C 0.06749(14) 0.7779(4) 0.84624(18) 0.0468(10) Uani 1 1 d . A 2
H26 H 0.0380 0.7477 0.8269 0.056 Uiso 1 1 d R A 2
C22A C 0.09117(11) 0.6421(4) 0.70047(13) 0.0529(9) Uani 1 1 d . A 2
H27 H 0.0872 0.5241 0.7179 0.079 Uiso 1 1 d R A 2
H28 H 0.1219 0.6667 0.7112 0.079 Uiso 1 1 d R A 2
H29 H 0.0775 0.6414 0.6535 0.079 Uiso 1 1 d R A 2
C8A C 0.29217(11) 1.0608(3) 0.90833(13) 0.0376(8) Uani 1 1 d . A 2
C9A C 0.29683(11) 1.0606(3) 0.80013(13) 0.0413(8) Uani 1 1 d . A 2
H30 H 0.3250 1.1078 0.8189 0.050 Uiso 1 1 d R A 2
C10A C 0.28096(13) 1.0307(4) 0.73073(15) 0.0376(8) Uani 1 1 d . A 2
C11A C 0.23759(12) 0.9724(4) 0.69738(14) 0.0424(11) Uani 1 1 d . A 2
C6B C 0.34335(10) 0.8532(4) 0.49397(13) 0.0331(7) Uani 1 1 d . B 2
C1B C 0.36152(11) 0.8463(4) 0.44208(13) 0.0359(8) Uani 1 1 d . B 2
C2B C 0.40716(12) 0.8062(5) 0.45941(15) 0.0450(9) Uani 1 1 d . B 2
C4B C 0.41284(13) 0.7704(4) 0.57583(15) 0.0419(10) Uani 1 1 d D B 2
C3B C 0.43095(14) 0.7705(4) 0.52510(18) 0.0489(11) Uani 1 1 d . B 2
H31 H 0.4607 0.7447 0.5361 0.059 Uiso 1 1 d R B 2
C5B C 0.36929(11) 0.8156(4) 0.55920(13) 0.0387(8) Uani 1 1 d . B 2
H32 H 0.3566 0.8217 0.5920 0.046 Uiso 1 1 d R B 2
C22B C 0.42325(11) 1.0053(4) 0.37414(14) 0.0622(11) Uani 1 1 d . B 2
H33 H 0.4366 1.0101 0.3405 0.093 Uiso 1 1 d R B 2
H34 H 0.4365 1.0960 0.4072 0.093 Uiso 1 1 d R B 2
H35 H 0.3924 1.0301 0.3551 0.093 Uiso 1 1 d R B 2
C21B C 0.47910(13) 0.7712(5) 0.4328(2) 0.0684(13) Uani 1 1 d . B 2
H36 H 0.4916 0.7753 0.3982 0.103 Uiso 1 1 d R B 2
H37 H 0.4833 0.6506 0.4523 0.103 Uiso 1 1 d R B 2
H38 H 0.4932 0.8613 0.4657 0.103 Uiso 1 1 d R B 2
C20B C 0.43004(12) 0.8130(5) 0.40547(16) 0.0527(10) Uani 1 1 d . B 2
C23B C 0.40930(11) 0.6663(5) 0.35278(14) 0.0566(9) Uani 1 1 d . B 2
H39 H 0.4229 0.6708 0.3195 0.085 Uiso 1 1 d R B 2
H40 H 0.3785 0.6906 0.3332 0.085 Uiso 1 1 d R B 2
H41 H 0.4135 0.5462 0.3726 0.085 Uiso 1 1 d R B 2
C8B C 0.20606(11) 1.0581(3) 0.36510(12) 0.0338(8) Uani 1 1 d . B 2
C9B C 0.20215(10) 1.0739(3) 0.25305(13) 0.0337(7) Uani 1 1 d . B 2
H42 H 0.1738 1.1191 0.2440 0.040 Uiso 1 1 d R B 2
C11B C 0.26030(12) 0.9964(3) 0.20828(13) 0.0392(10) Uani 1 1 d U B 2
C10B C 0.21708(12) 1.0546(4) 0.19979(13) 0.0358(8) Uani 1 1 d . B 2
C12B C 0.28024(11) 0.9868(4) 0.15343(15) 0.0439(8) Uani 1 1 d . B 2
H43 H 0.3099 0.9427 0.1710 0.066 Uiso 1 1 d R B 2
H44 H 0.2801 1.1077 0.1352 0.066 Uiso 1 1 d R B 2
H45 H 0.2634 0.9045 0.1196 0.066 Uiso 1 1 d R B 2
C13B C 0.18534(13) 1.0951(4) 0.13293(13) 0.0404(9) Uani 1 1 d . B 2
C15B C 0.15012(10) 1.1574(4) 0.43114(13) 0.0416(8) Uani 1 1 d . B 2
H46 H 0.1222 1.2071 0.4293 0.062 Uiso 1 1 d R B 2
H47 H 0.1732 1.2330 0.4592 0.062 Uiso 1 1 d R B 2
H48 H 0.1530 1.0341 0.4483 0.062 Uiso 1 1 d R B 2
N2A N 0.26750(9) 1.0224(3) 0.94383(11) 0.0340(7) Uani 1 1 d . A 2
C7A C 0.19828(10) 0.9209(3) 0.93404(12) 0.0333(7) Uani 1 1 d . A 2
H49 H 0.2081 0.9276 0.9797 0.040 Uiso 1 1 d R A 2
C12A C 0.21844(11) 0.9567(4) 0.62442(14) 0.0477(8) Uani 1 1 d . A 2
H50 H 0.1886 0.9149 0.6126 0.072 Uiso 1 1 d R A 2
H51 H 0.2352 0.8697 0.6091 0.072 Uiso 1 1 d R A 2
H52 H 0.2191 1.0747 0.6047 0.072 Uiso 1 1 d R A 2
C15A C 0.34795(11) 1.1722(4) 1.02605(13) 0.0491(9) Uani 1 1 d . A 2
H53 H 0.3757 1.2254 1.0510 0.074 Uiso 1 1 d R A 2
H54 H 0.3454 1.0519 1.0431 0.074 Uiso 1 1 d R A 2
H55 H 0.3246 1.2495 1.0293 0.074 Uiso 1 1 d R A 2
C13A C 0.31282(14) 1.0669(4) 0.69473(16) 0.0516(10) Uani 1 1 d . A 2
C14A C 0.35433(13) 1.1745(4) 0.72876(16) 0.0580(10) Uani 1 1 d . A 2
H56 H 0.3710 1.1886 0.6995 0.087 Uiso 1 1 d R A 2
H57 H 0.3715 1.1086 0.7674 0.087 Uiso 1 1 d R A 2
H58 H 0.3469 1.2939 0.7412 0.087 Uiso 1 1 d R A 2
N2B N 0.23015(9) 1.0129(3) 0.42474(11) 0.0338(7) Uani 1 1 d . B 2
C14B C 0.14353(11) 1.2004(4) 0.12751(15) 0.0501(9) Uani 1 1 d . B 2
H59 H 0.1265 1.2155 0.0819 0.075 Uiso 1 1 d R B 2
H60 H 0.1510 1.3194 0.1476 0.075 Uiso 1 1 d R B 2
H61 H 0.1267 1.1333 0.1493 0.075 Uiso 1 1 d R B 2
O3B O 0.19244(8) 1.0478(3) 0.08311(10) 0.0541(6) Uani 1 1 d . B 2
O3A O 0.30586(8) 1.0133(3) 0.63829(10) 0.0635(8) Uani 1 1 d . A 2
C7B C 0.29880(10) 0.9055(3) 0.48228(13) 0.0332(7) Uani 1 1 d . B 2
H62 H 0.2886 0.9055 0.5179 0.040 Uiso 1 1 d R B 2
C40B C 0.44202(11) 0.7443(4) 0.64702(16) 0.0527(14) Uiso 0.70 1 d PD C 1
C42B C 0.41959(16) 0.6152(6) 0.6822(3) 0.0798(9) Uiso 0.70 1 d PD C 1
H63 H 0.4144 0.4986 0.6599 0.120 Uiso 0.70 1 d PR C 1
H64 H 0.3922 0.6671 0.6817 0.120 Uiso 0.70 1 d PR C 1
H65 H 0.4383 0.5978 0.7269 0.120 Uiso 0.70 1 d PR C 1
C41B C 0.48620(15) 0.6540(7) 0.6543(3) 0.0798(9) Uiso 0.70 1 d PD C 1
H66 H 0.4811 0.5361 0.6328 0.120 Uiso 0.70 1 d PR C 1
H67 H 0.5027 0.6375 0.7001 0.120 Uiso 0.70 1 d PR C 1
H68 H 0.5024 0.7311 0.6344 0.120 Uiso 0.70 1 d PR C 1
C43B C 0.45159(17) 0.9300(5) 0.6826(2) 0.0798(9) Uiso 0.70 1 d PD C 1
H69 H 0.4244 0.9896 0.6790 0.120 Uiso 0.70 1 d PR C 1
H70 H 0.4680 1.0064 0.6628 0.120 Uiso 0.70 1 d PR C 1
H71 H 0.4682 0.9109 0.7281 0.120 Uiso 0.70 1 d PR C 1
C9Y C 0.4375(2) 0.6918(9) 0.6435(2) 0.0527(14) Uiso 0.30 1 d PD B 2
C43Y C 0.4099(3) 0.7075(15) 0.6888(5) 0.0798(9) Uiso 0.30 1 d PD B 2
H72 H 0.4259 0.6567 0.7312 0.120 Uiso 0.30 1 d PR B 2
H73 H 0.3831 0.6402 0.6698 0.120 Uiso 0.30 1 d PR B 2
H74 H 0.4033 0.8347 0.6937 0.120 Uiso 0.30 1 d PR B 2
C42Y C 0.4768(3) 0.8193(13) 0.6734(6) 0.0798(9) Uiso 0.30 1 d PD B 2
H75 H 0.4936 0.7780 0.7168 0.120 Uiso 0.30 1 d PR B 2
H76 H 0.4658 0.9410 0.6758 0.120 Uiso 0.30 1 d PR B 2
H77 H 0.4952 0.8219 0.6464 0.120 Uiso 0.30 1 d PR B 2
C41Y C 0.4537(3) 0.4926(10) 0.6467(6) 0.0798(9) Uiso 0.30 1 d PD B 2
H78 H 0.4679 0.4585 0.6918 0.120 Uiso 0.30 1 d PR B 2
H79 H 0.4743 0.4849 0.6233 0.120 Uiso 0.30 1 d PR B 2
H80 H 0.4296 0.4105 0.6269 0.120 Uiso 0.30 1 d PR B 2

loop_
_atom_site_aniso_label
_atom_site_aniso_U_11
_atom_site_aniso_U_22
_atom_site_aniso_U_33
_atom_site_aniso_U_23
_atom_site_aniso_U_13
_atom_site_aniso_U_12
NiB 0.0629(3) 0.02305(19) 0.0237(2) -0.00764(16) 0.0233(2) -0.01299(19)
NiA 0.0670(3) 0.02204(19) 0.01875(19) 0.00280(15) 0.0164(2) 0.01407(19)
S1B 0.0613(6) 0.0282(4) 0.0291(4) -0.0049(3) 0.0178(4) -0.0062(4)
S1A 0.0737(6) 0.0280(4) 0.0349(4) -0.0019(3) 0.0242(4) 0.0053(4)
O2B 0.0652(15) 0.0274(11) 0.0283(11) -0.0114(9) 0.0237(11) -0.0145(10)
O1B 0.0669(15) 0.0356(11) 0.0266(11) -0.0125(8) 0.0274(11) -0.0143(10)
O2A 0.0689(15) 0.0218(10) 0.0244(10) 0.0025(8) 0.0209(11) 0.0170(10)
O1A 0.0499(13) 0.0296(10) 0.0161(10) -0.0019(8) 0.0075(9) 0.0114(9)
N1B 0.0563(16) 0.0186(12) 0.0271(15) -0.0072(10) 0.0229(14) -0.0091(11)
N3B 0.0519(16) 0.0276(12) 0.0185(12) -0.0066(10) 0.0168(12) -0.0074(12)
N1A 0.0606(16) 0.0172(11) 0.0215(14) 0.0060(10) 0.0171(15) 0.0099(11)
N3A 0.0658(18) 0.0289(12) 0.0144(12) -0.0005(10) 0.0195(12) 0.0129(12)
C6A 0.059(2) 0.0142(13) 0.0142(13) -0.0013(10) 0.0093(14) 0.0094(13)
C1A 0.063(2) 0.0292(16) 0.0131(14) 0.0039(11) 0.0077(15) 0.0197(15)
C20A 0.065(3) 0.0595(19) 0.0116(16) -0.0036(14) 0.0055(16) 0.0227(19)
C21A 0.062(3) 0.108(3) 0.0055(18) -0.0048(14) -0.001(2) 0.0234(19)
C2A 0.062(3) 0.0490(19) 0.0216(17) -0.0005(15) 0.0079(17) 0.0322(19)
C4A 0.057(3) 0.0503(18) 0.0155(18) 0.0062(14) 0.0130(18) 0.0176(17)
C23A 0.074(3) 0.073(2) 0.0164(15) 0.0089(14) 0.0166(16) 0.0402(18)
C5A 0.062(2) 0.0305(16) 0.0094(13) 0.0000(11) 0.0095(14) 0.0181(15)
C3A 0.049(3) 0.067(2) 0.023(2) 0.0048(14) 0.0110(19) 0.0215(18)
C22A 0.070(3) 0.065(2) 0.0129(14) -0.0105(14) 0.0001(15) 0.0202(19)
C8A 0.076(3) 0.0130(14) 0.0222(15) 0.0024(11) 0.0142(16) 0.0167(14)
C9A 0.075(2) 0.0212(15) 0.0318(17) 0.0073(12) 0.0233(17) 0.0184(15)
C10A 0.072(3) 0.0188(15) 0.0291(17) 0.0110(12) 0.0262(18) 0.0228(16)
C11A 0.084(3) 0.0181(14) 0.0289(16) 0.0060(11) 0.0237(19) 0.0248(15)
C6B 0.057(2) 0.0227(14) 0.0253(16) -0.0089(11) 0.0210(15) -0.0126(14)
C1B 0.065(2) 0.0219(15) 0.0277(17) -0.0133(12) 0.0248(16) -0.0135(15)
C2B 0.055(3) 0.070(2) 0.0190(17) -0.0227(16) 0.0251(17) -0.018(2)
C4B 0.049(3) 0.057(2) 0.0193(19) -0.0100(13) 0.0109(18) -0.0100(16)
C3B 0.062(3) 0.063(2) 0.026(2) -0.0206(14) 0.021(2) -0.0196(17)
C5B 0.065(2) 0.0302(16) 0.0278(17) -0.0034(12) 0.0249(16) -0.0070(15)
C22B 0.081(3) 0.083(3) 0.0328(19) -0.0212(17) 0.0323(19) -0.043(2)
C21B 0.058(3) 0.112(3) 0.039(3) -0.0210(18) 0.021(2) -0.023(2)
C20B 0.059(3) 0.086(3) 0.0221(18) -0.0192(18) 0.0252(18) -0.032(2)
C23B 0.062(2) 0.082(3) 0.0345(19) -0.0264(17) 0.0280(17) -0.030(2)
C8B 0.074(2) 0.0114(14) 0.0205(15) -0.0091(11) 0.0222(15) -0.0186(14)
C9B 0.050(2) 0.0215(14) 0.0321(17) -0.0031(12) 0.0176(15) -0.0108(13)
C11B 0.083(3) 0.0213(13) 0.0173(14) -0.0050(10) 0.0220(18) -0.0150(14)
C10B 0.066(2) 0.0258(15) 0.0245(16) -0.0066(12) 0.0263(16) -0.0238(16)
C12B 0.072(2) 0.0344(16) 0.0313(17) -0.0161(12) 0.0247(17) -0.0169(15)
C13B 0.075(3) 0.0259(16) 0.0220(16) -0.0055(11) 0.0188(15) -0.0234(16)
C15B 0.072(2) 0.0309(16) 0.0365(18) -0.0002(13) 0.0382(17) -0.0006(15)
N2A 0.061(2) 0.0205(12) 0.0222(13) 0.0014(9) 0.0168(13) 0.0076(11)
C7A 0.068(2) 0.0200(14) 0.0113(13) 0.0024(11) 0.0123(15) 0.0131(14)
C12A 0.099(3) 0.0297(15) 0.0249(16) 0.0034(12) 0.0345(18) 0.0167(16)
C15A 0.090(3) 0.0241(16) 0.0303(17) 0.0035(13) 0.0165(18) 0.0021(16)
C13A 0.081(3) 0.0329(19) 0.042(2) 0.0200(15) 0.0220(18) 0.0286(18)
C14A 0.096(3) 0.046(2) 0.045(2) 0.0162(17) 0.040(2) 0.018(2)
N2B 0.064(2) 0.0217(12) 0.0244(14) -0.0033(9) 0.0266(13) -0.0111(12)
C14B 0.081(3) 0.0445(19) 0.0254(17) 0.0101(14) 0.0189(18) -0.0083(19)
O3B 0.0807(18) 0.0574(14) 0.0256(12) -0.0169(10) 0.0197(12) -0.0230(12)
O3A 0.110(2) 0.0602(15) 0.0312(13) 0.0058(10) 0.0380(14) 0.0326(13)
C7B 0.061(2) 0.0235(15) 0.0251(16) -0.0051(12) 0.0283(16) -0.0147(14)

loop_
_atom_type_symbol
_atom_type_description
_atom_type_scat_dispersion_real
_atom_type_scat_dispersion_imag
_atom_type_scat_source
C C 0.0033 0.0016 'International Tables Vol C Tables 4.2.6.8 and 6.1.1.4'
H H 0.0000 0.0000 'International Tables Vol C Tables 4.2.6.8 and 6.1.1.4'
N N 0.0061 0.0033 'International Tables Vol C Tables 4.2.6.8 and 6.1.1.4'
O O 0.0106 0.0060 'International Tables Vol C Tables 4.2.6.8 and 6.1.1.4'
S S 0.1246 0.1234 'International Tables Vol C Tables 4.2.6.8 and 6.1.1.4'
Ni Ni 0.3393 1.1124 'International Tables Vol C Tables 4.2.6.8 and 6.1.1.4'

loop_
_geom_angle_atom_site_label_1
_geom_angle_atom_site_label_2
_geom_angle_atom_site_label_3
_geom_angle
C42A C40A C43A 103.2(3)
C42A C40A C41A 102.5(3)
C43A C40A C41A 107.0(3)
C40A C43A H1 109.8
C40A C43A H2 109.5
H1 C43A H2 109.5
C40A C43A H3 109.1
H1 C43A H3 109.5
H2 C43A H3 109.5
C40A C43A H16 98.8
H1 C43A H16 48.2
H2 C43A H16 149.7
H3 C43A H16 69.6
C40A C43A H17 94.7
H1 C43A H17 120.6
H2 C43A H17 111.5
H16 C43A H17 75.8
C40A C42A H4 109.3
C40A C42A H5 109.7
H4 C42A H5 109.5
C40A C42A H6 109.5
H4 C42A H6 109.5
H5 C42A H6 109.5
C40A C42A H14 72.9
H4 C42A H14 91.6
H5 C42A H14 155.5
H6 C42A H14 49.7
C40A C42A H18 80.0
H4 C42A H18 105.5
H6 C42A H18 137.6
H14 C42A H18 151.6
C40A C41A H7 109.3
C40A C41A H8 109.3
H7 C41A H8 109.5
C40A C41A H9 109.8
H7 C41A H9 109.5
H8 C41A H9 109.5
C40A C41A H13 92.6
H8 C41A H13 99.8
H9 C41A H13 133.5
C40A C41A H15 105.7
H7 C41A H15 118.1
H9 C41A H15 104.1
H13 C41A H15 108.2
C40X C43X H2 81.3
C40X C43X H10 109.2
H2 C43X H10 70.6
C40X C43X H11 109.7
H2 C43X H11 167.6
H10 C43X H11 109.5
C40X C43X H12 109.6
H2 C43X H12 60.2
H10 C43X H12 109.5
H11 C43X H12 109.5
C40X C41X H7 103.0
C40X C41X H8 119.8
H7 C41X H8 92.6
C40X C41X H13 109.5
H8 C41X H13 105.9
C40X C41X H14 109.1
H7 C41X H14 130.4
H8 C41X H14 102.6
H13 C41X H14 109.5
C40X C41X H15 109.8
H7 C41X H15 93.2
H13 C41X H15 109.5
H14 C41X H15 109.5
C40X C42X H1 79.5
C40X C42X H3 102.2
H1 C42X H3 76.2
C40X C42X H16 109.2
H3 C42X H16 82.6
C40X C42X H17 109.0
H1 C42X H17 108.8
H16 C42X H17 109.5
C40X C42X H18 110.3
H1 C42X H18 134.1
H3 C42X H18 138.3
H16 C42X H18 109.5
H17 C42X H18 109.5
C4A C40X C41X 106.1(4)
C4A C40X C43X 107.5(4)
C41X C40X C43X 116.2(5)
C4A C40X C42X 105.4(4)
C41X C40X C42X 112.1(4)
C43X C40X C42X 108.8(4)
N1B NiB N3B 83.39(11)
N1B NiB O1B 95.03(10)
N3B NiB O1B 178.01(9)
N1B NiB O2B 177.00(10)
N3B NiB O2B 93.78(10)
O1B NiB O2B 87.77(9)
N3A NiA N1A 83.52(11)
N3A NiA O1A 178.38(9)
N1A NiA O1A 94.96(10)
N3A NiA O2A 93.60(10)
N1A NiA O2A 176.93(11)
O1A NiA O2A 87.91(8)
C8B S1B C15B 100.85(13)
C8A S1A C15A 100.35(14)
C11B O2B NiB 129.7(2)
C1B O1B NiB 128.29(19)
C11A O2A NiA 131.0(2)
C1A O1A NiA 127.68(18)
C7B N1B N2B 116.0(2)
C7B N1B NiB 127.6(2)
N2B N1B NiB 116.40(19)
C9B N3B C8B 121.7(3)
C9B N3B NiB 125.5(2)
C8B N3B NiB 112.78(19)
C7A N1A N2A 116.1(2)
C7A N1A NiA 127.3(2)
N2A N1A NiA 116.65(19)
C9A N3A C8A 119.8(3)
C9A N3A NiA 127.0(2)
C8A N3A NiA 113.2(2)
C7A C6A C1A 121.7(3)
C7A C6A C5A 118.8(2)
C1A C6A C5A 119.5(3)
O1A C1A C6A 123.3(3)
O1A C1A C2A 119.4(2)
C6A C1A C2A 117.3(3)
C2A C20A C21A 112.7(3)
C2A C20A C22A 112.1(3)
C21A C20A C22A 106.2(3)
C2A C20A C23A 109.1(3)
C21A C20A C23A 108.3(3)
C22A C20A C23A 108.3(3)
C20A C21A H19 109.9
C20A C21A H20 108.8
H19 C21A H20 109.5
C20A C21A H21 109.8
H19 C21A H21 109.5
H20 C21A H21 109.5
C3A C2A C1A 118.4(3)
C3A C2A C20A 122.1(4)
C1A C2A C20A 119.5(3)
C5A C4A C3A 114.8(3)
C5A C4A C40X 117.0(3)
C3A C4A C40X 127.6(4)
C20A C23A H22 109.6
C20A C23A H23 109.4
H22 C23A H23 109.5
C20A C23A H24 109.5
H22 C23A H24 109.5
H23 C23A H24 109.5
C4A C5A C6A 123.6(3)
C4A C5A H25 118.2
C6A C5A H25 118.2
C2A C3A C4A 126.2(4)
C2A C3A H26 116.7
C4A C3A H26 117.1
C20A C22A H27 109.2
C20A C22A H28 109.9
H27 C22A H28 109.5
C20A C22A H29 109.4
H27 C22A H29 109.5
H28 C22A H29 109.5
N2A C8A N3A 116.1(3)
N2A C8A S1A 122.5(2)
N3A C8A S1A 121.4(2)
N3A C9A C10A 124.0(3)
N3A C9A H30 117.9
C10A C9A H30 118.0
C11A C10A C9A 122.0(3)
C11A C10A C13A 121.6(3)
C9A C10A C13A 116.4(3)
O2A C11A C10A 122.3(3)
O2A C11A C12A 114.0(3)
C10A C11A C12A 123.7(3)
C5B C6B C1B 120.9(3)
C5B C6B C7B 117.4(3)
C1B C6B C7B 121.6(3)
O1B C1B C2B 120.1(3)
O1B C1B C6B 122.4(3)
C2B C1B C6B 117.5(3)
C3B C2B C1B 118.5(3)
C3B C2B C20B 121.4(3)
C1B C2B C20B 120.0(3)
C5B C4B C3B 117.0(3)
C5B C4B C9Y 120.3(4)
C3B C4B C9Y 121.8(4)
C2B C3B C4B 124.1(4)
C2B C3B H31 118.1
C4B C3B H31 117.8
C4B C5B C6B 121.8(3)
C4B C5B H32 119.1
C6B C5B H32 119.0
C20B C22B H33 109.4
C20B C22B H34 109.5
H33 C22B H34 109.5
C20B C22B H35 109.6
H33 C22B H35 109.5
H34 C22B H35 109.5
C20B C21B H36 110.3
C20B C21B H37 109.0
H36 C21B H37 109.5
C20B C21B H38 109.0
H36 C21B H38 109.5
H37 C21B H38 109.5
C21B C20B C22B 109.2(3)
C21B C20B C23B 106.8(3)
C22B C20B C23B 109.9(3)
C21B C20B C2B 113.1(3)
C22B C20B C2B 108.7(3)
C23B C20B C2B 109.2(3)
C20B C23B H39 109.4
C20B C23B H40 109.3
H39 C23B H40 109.5
C20B C23B H41 109.6
H39 C23B H41 109.5
H40 C23B H41 109.5
N2B C8B N3B 117.2(3)
N2B C8B S1B 121.1(2)
N3B C8B S1B 121.6(2)
N3B C9B C10B 126.5(3)
N3B C9B H42 116.8
C10B C9B H42 116.7
O2B C11B C10B 122.9(3)
O2B C11B C12B 112.3(3)
C10B C11B C12B 124.7(3)
C9B C10B C11B 121.5(3)
C9B C10B C13B 117.4(3)
C11B C10B C13B 121.1(3)
C11B C12B H43 109.5
C11B C12B H44 109.2
H43 C12B H44 109.5
C11B C12B H45 109.7
H43 C12B H45 109.5
H44 C12B H45 109.5
O3B C13B C10B 121.6(4)
O3B C13B C14B 119.7(3)
C10B C13B C14B 118.7(3)
S1B C15B H46 109.6
S1B C15B H47 109.6
H46 C15B H47 109.5
S1B C15B H48 109.2
H46 C15B H48 109.5
H47 C15B H48 109.5
C8A N2A N1A 110.5(2)
N1A C7A C6A 124.7(3)
N1A C7A H49 117.8
C6A C7A H49 117.6
C11A C12A H50 109.5
C11A C12A H51 109.3
H50 C12A H51 109.5
C11A C12A H52 109.7
H50 C12A H52 109.5
H51 C12A H52 109.5
S1A C15A H53 109.6
S1A C15A H54 109.6
H53 C15A H54 109.5
S1A C15A H55 109.2
H53 C15A H55 109.5
H54 C15A H55 109.5
O3A C13A C10A 121.7(4)
O3A C13A C14A 119.0(3)
C10A C13A C14A 119.2(3)
C13A C14A H56 109.6
C13A C14A H57 109.1
H56 C14A H57 109.5
C13A C14A H58 109.7
H56 C14A H58 109.5
H57 C14A H58 109.5
C8B N2B N1B 110.1(2)
C13B C14B H59 109.2
C13B C14B H60 109.4
H59 C14B H60 109.5
C13B C14B H61 109.8
H59 C14B H61 109.5
H60 C14B H61 109.5
N1B C7B C6B 124.4(3)
N1B C7B H62 117.7
C6B C7B H62 117.8
C43B C40B C41B 107.4(3)
C43B C40B C42B 109.9(3)
C41B C40B C42B 105.5(3)
C40B C42B H63 108.8
C40B C42B H64 110.0
H63 C42B H64 109.5
C40B C42B H65 109.6
H63 C42B H65 109.5
H64 C42B H65 109.5
C40B C42B H72 111.0
H63 C42B H72 134.3
H64 C42B H72 76.6
C40B C42B H73 114.4
H63 C42B H73 91.6
H65 C42B H73 121.0
H72 C42B H73 91.6
C40B C41B H66 109.1
C40B C41B H67 109.7
H66 C41B H67 109.5
C40B C41B H68 109.5
H66 C41B H68 109.5
H67 C41B H68 109.5
C40B C41B H75 73.4
H66 C41B H75 151.3
H67 C41B H75 46.8
H68 C41B H75 95.7
C40B C41B H77 79.9
H66 C41B H77 142.6
H67 C41B H77 100.5
H75 C41B H77 65.9
C40B C41B H79 103.2
H67 C41B H79 110.8
H68 C41B H79 113.9
H75 C41B H79 149.0
H77 C41B H79 144.8
C40B C43B H69 109.2
C40B C43B H70 109.6
H69 C43B H70 109.5
C40B C43B H71 109.6
H69 C43B H71 109.5
H70 C43B H71 109.5
C40B C43B H76 92.5
H69 C43B H76 139.7
H71 C43B H76 93.5
C4B C9Y C42Y 105.9(6)
C4B C9Y C41Y 117.3(6)
C42Y C9Y C41Y 109.1(4)
C4B C9Y C43Y 110.7(6)
C42Y C9Y C43Y 105.4(4)
C41Y C9Y C43Y 107.8(4)
C9Y C43Y H64 119.8
C9Y C43Y H65 85.3
H64 C43Y H65 105.8
C9Y C43Y H72 109.6
H64 C43Y H72 102.4
C9Y C43Y H73 109.0
H65 C43Y H73 108.0
H72 C43Y H73 109.5
C9Y C43Y H74 109.8
H64 C43Y H74 105.2
H65 C43Y H74 131.5
H72 C43Y H74 109.5
H73 C43Y H74 109.5
C9Y C42Y H67 85.0
C9Y C42Y H68 92.4
H67 C42Y H68 61.4
C9Y C42Y H70 115.1
H67 C42Y H70 159.8
H68 C42Y H70 116.4
C9Y C42Y H71 105.0
H67 C42Y H71 107.9
H68 C42Y H71 159.0
H70 C42Y H71 66.7
C9Y C42Y H75 110.0
H67 C42Y H75 47.1
H68 C42Y H75 100.0
H70 C42Y H75 118.9
H71 C42Y H75 63.4
C9Y C42Y H76 107.8
H67 C42Y H76 156.5
H68 C42Y H76 134.9
H71 C42Y H76 50.4
H75 C42Y H76 109.5
C9Y C42Y H77 110.6
H67 C42Y H77 82.9
H70 C42Y H77 90.9
H71 C42Y H77 143.6
H75 C42Y H77 109.5
H76 C42Y H77 109.5
C9Y C41Y H63 70.0
C9Y C41Y H66 90.7
H63 C41Y H66 160.6
C9Y C41Y H78 109.3
H63 C41Y H78 87.9
H66 C41Y H78 101.3
C9Y C41Y H79 108.6
H63 C41Y H79 161.5
H78 C41Y H79 109.5
C9Y C41Y H80 110.6
H63 C41Y H80 56.6
H66 C41Y H80 133.0
H78 C41Y H80 109.5
H79 C41Y H80 109.5

loop_
_geom_bond_atom_site_label_1
_geom_bond_atom_site_label_2
_geom_bond_distance
C40A C42A 1.547(2)
C40A C43A 1.547(2)
C40A C41A 1.548(2)
C43A H1 0.9600
C43A H2 0.9600
C43A H3 0.9600
C43A H16 1.1499
C42A H4 0.9600
C42A H5 0.9600
C42A H6 0.9600
C42A H14 1.2641
C41A H7 0.9600
C41A H8 0.9600
C41A H9 0.9600
C41A H13 1.0831
C41A H15 0.8447
C43X C40X 1.546(2)
C43X H2 0.9685
C43X H10 0.9600
C43X H11 0.9600
C43X H12 0.9600
C41X C40X 1.546(2)
C41X H7 1.1629
C41X H8 1.0004
C41X H13 0.9600
C41X H14 0.9600
C41X H15 0.9600
C42X C40X 1.547(2)
C42X H3 0.8776
C42X H16 0.9600
C42X H17 0.9600
C42X H18 0.9600
C40X C4A 1.5176(10)
NiB N1B 1.821(2)
NiB N3B 1.828(2)
NiB O1B 1.829(2)
NiB O2B 1.8650(19)
NiA N3A 1.811(3)
NiA N1A 1.822(2)
NiA O1A 1.8285(19)
NiA O2A 1.8576(19)
S1B C8B 1.739(3)
S1B C15B 1.819(3)
S1A C8A 1.730(3)
S1A C15A 1.787(3)
O2B C11B 1.273(3)
O1B C1B 1.308(3)
O2A C11A 1.262(3)
O1A C1A 1.315(3)
N1B C7B 1.293(3)
N1B N2B 1.405(3)
N3B C9B 1.330(3)
N3B C8B 1.394(3)
N1A C7A 1.309(4)
N1A N2A 1.398(3)
N3A C9A 1.341(3)
N3A C8A 1.417(3)
C6A C7A 1.403(4)
C6A C1A 1.418(3)
C6A C5A 1.421(4)
C1A C2A 1.448(5)
C20A C2A 1.518(4)
C20A C21A 1.545(5)
C20A C22A 1.555(4)
C20A C23A 1.563(4)
C21A H19 0.9600
C21A H20 0.9600
C21A H21 0.9600
C2A C3A 1.357(5)
C4A C5A 1.368(4)
C4A C3A 1.405(5)
C23A H22 0.9600
C23A H23 0.9599
C23A H24 0.9600
C5A H25 0.9300
C3A H26 0.9300
C22A H27 0.9600
C22A H28 0.9600
C22A H29 0.9600
C8A N2A 1.305(4)
C9A C10A 1.427(4)
C9A H30 0.9300
C10A C11A 1.410(5)
C10A C13A 1.504(5)
C11A C12A 1.490(4)
C6B C5B 1.403(4)
C6B C1B 1.427(3)
C6B C7B 1.428(4)
C1B C2B 1.426(4)
C2B C3B 1.392(5)
C2B C20B 1.572(4)
C4B C5B 1.372(4)
C4B C3B 1.401(5)
C4B C9Y 1.5212(10)
C3B H31 0.9300
C5B H32 0.9299
C22B C20B 1.533(5)
C22B H33 0.9600
C22B H34 0.9600
C22B H35 0.9600
C21B C20B 1.527(5)
C21B H36 0.9600
C21B H37 0.9600
C21B H38 0.9600
C20B C23B 1.537(4)
C23B H39 0.9600
C23B H40 0.9600
C23B H41 0.9600
C8B N2B 1.304(4)
C9B C10B 1.392(4)
C9B H42 0.9300
C11B C10B 1.412(5)
C11B C12B 1.525(4)
C10B C13B 1.494(4)
C12B H43 0.9600
C12B H44 0.9600
C12B H45 0.9600
C13B O3B 1.219(3)
C13B C14B 1.522(5)
C15B H46 0.9600
C15B H47 0.9600
C15B H48 0.9600
C7A H49 0.9300
C12A H50 0.9600
C12A H51 0.9600
C12A H52 0.9600
C15A H53 0.9600
C15A H54 0.9600
C15A H55 0.9600
C13A O3A 1.225(3)
C13A C14A 1.514(5)
C14A H56 0.9600
C14A H57 0.9600
C14A H58 0.9600
C14B H59 0.9600
C14B H60 0.9599
C14B H61 0.9600
C7B H62 0.9300
C40B C43B 1.529(2)
C40B C41B 1.531(2)
C40B C42B 1.531(2)
C42B H63 0.9600
C42B H64 0.9600
C42B H65 0.9600
C42B H72 1.0498
C42B H73 1.1347
C41B H66 0.9600
C41B H67 0.9599
C41B H68 0.9599
C41B H77 1.2762
C43B H69 0.9600
C43B H70 0.9600
C43B H71 0.9600
C43B H76 0.5304
C9Y C42Y 1.530(3)
C9Y C41Y 1.530(2)
C9Y C43Y 1.530(2)
C43Y H64 0.6163
C43Y H65 1.2834
C43Y H72 0.9599
C43Y H73 0.9600
C43Y H74 0.9600
C42Y H75 0.9600
C42Y H76 0.9600
C42Y H77 0.9600
C41Y H66 1.0735
C41Y H78 0.9599
C41Y H79 0.9600
C41Y H80 0.9600

loop_
_geom_torsion_atom_site_label_1
_geom_torsion_atom_site_label_2
_geom_torsion_atom_site_label_3
_geom_torsion_atom_site_label_4
_geom_torsion
N3B NiB O2B C11B -2.9(2)
O1B NiB O2B C11B 178.3(2)
N1B NiB O1B C1B -5.4(2)
O2B NiB O1B C1B 173.5(2)
N3A NiA O2A C11A 1.3(2)
O1A NiA O2A C11A -179.3(2)
N1A NiA O1A C1A 4.2(2)
O2A NiA O1A C1A -174.7(2)
N3B NiB N1B C7B 179.4(2)
O1B NiB N1B C7B -1.8(2)
N3B NiB N1B N2B -0.56(16)
O1B NiB N1B N2B 178.22(16)
N1B NiB N3B C9B 179.6(2)
O2B NiB N3B C9B 0.6(2)
N1B NiB N3B C8B 1.62(17)
O2B NiB N3B C8B -177.36(16)
N3A NiA N1A C7A -179.1(2)
O1A NiA N1A C7A 1.4(2)
N3A NiA N1A N2A 0.33(16)
O1A NiA N1A N2A -179.10(16)
N1A NiA N3A C9A -178.5(2)
O2A NiA N3A C9A 0.5(2)
N1A NiA N3A C8A -1.86(17)
O2A NiA N3A C8A 177.09(17)
NiA O1A C1A C6A -6.6(4)
NiA O1A C1A C2A 172.05(19)
C7A C6A C1A O1A 2.8(4)
C5A C6A C1A O1A -177.8(2)
C7A C6A C1A C2A -175.9(2)
C5A C6A C1A C2A 3.5(4)
O1A C1A C2A C3A 176.9(3)
C6A C1A C2A C3A -4.4(4)
O1A C1A C2A C20A -2.8(4)
C6A C1A C2A C20A 176.0(3)
C21A C20A C2A C3A -0.2(4)
C22A C20A C2A C3A -120.0(4)
C23A C20A C2A C3A 120.1(4)
C21A C20A C2A C1A 179.4(3)
C22A C20A C2A C1A 59.6(4)
C23A C20A C2A C1A -60.3(4)
C41X C40X C4A C5A 179.1(4)
C43X C40X C4A C5A 54.1(5)
C42X C40X C4A C5A -61.8(5)
C41X C40X C4A C3A 9.2(6)
C43X C40X C4A C3A -115.8(5)
C42X C40X C4A C3A 128.2(4)
C3A C4A C5A C6A -2.2(4)
C40X C4A C5A C6A -173.5(3)
C7A C6A C5A C4A 179.3(3)
C1A C6A C5A C4A -0.2(4)
C1A C2A C3A C4A 2.1(5)
C20A C2A C3A C4A -178.3(3)
C5A C4A C3A C2A 1.2(5)
C40X C4A C3A C2A 171.4(3)
C9A N3A C8A N2A -179.8(2)
NiA N3A C8A N2A 3.3(3)
C9A N3A C8A S1A 1.3(3)
NiA N3A C8A S1A -175.56(13)
C15A S1A C8A N2A -0.6(3)
C15A S1A C8A N3A 178.1(2)
C8A N3A C9A C10A -179.6(2)
NiA N3A C9A C10A -3.2(4)
N3A C9A C10A C11A 4.5(4)
N3A C9A C10A C13A -176.2(2)
NiA O2A C11A C10A -0.3(4)
NiA O2A C11A C12A -177.28(15)
C9A C10A C11A O2A -2.7(4)
C13A C10A C11A O2A 178.1(2)
C9A C10A C11A C12A 174.0(2)
C13A C10A C11A C12A -5.3(4)
NiB O1B C1B C2B -172.0(2)
NiB O1B C1B C6B 9.6(4)
C5B C6B C1B O1B 176.3(2)
C7B C6B C1B O1B -6.3(4)
C5B C6B C1B C2B -2.1(4)
C7B C6B C1B C2B 175.3(3)
O1B C1B C2B C3B -176.4(3)
C6B C1B C2B C3B 2.0(4)
O1B C1B C2B C20B 6.7(4)
C6B C1B C2B C20B -174.9(3)
C1B C2B C3B C4B 0.3(5)
C20B C2B C3B C4B 177.2(3)
C5B C4B C3B C2B -2.6(5)
C9Y C4B C3B C2B 166.8(4)
C3B C4B C5B C6B 2.5(4)
C9Y C4B C5B C6B -167.1(4)
C1B C6B C5B C4B -0.2(4)
C7B C6B C5B C4B -177.8(3)
C3B C2B C20B C21B 1.7(5)
C1B C2B C20B C21B 178.6(3)
C3B C2B C20B C22B -119.6(3)
C1B C2B C20B C22B 57.2(4)
C3B C2B C20B C23B 120.5(4)
C1B C2B C20B C23B -62.7(4)
C9B N3B C8B N2B 179.4(2)
NiB N3B C8B N2B -2.6(3)
C9B N3B C8B S1B -2.8(3)
NiB N3B C8B S1B 175.27(12)
C15B S1B C8B N2B 0.0(2)
C15B S1B C8B N3B -177.8(2)
C8B N3B C9B C10B -180.0(2)
NiB N3B C9B C10B 2.2(4)
NiB O2B C11B C10B 2.3(4)
NiB O2B C11B C12B 178.80(14)
N3B C9B C10B C11B -3.6(4)
N3B C9B C10B C13B 175.5(2)
O2B C11B C10B C9B 1.2(4)
C12B C11B C10B C9B -174.9(2)
O2B C11B C10B C13B -177.8(2)
C12B C11B C10B C13B 6.1(4)
C9B C10B C13B O3B -165.3(3)
C11B C10B C13B O3B 13.8(4)
C9B C10B C13B C14B 15.6(4)
C11B C10B C13B C14B -165.3(3)
N3A C8A N2A N1A -2.9(3)
S1A C8A N2A N1A 175.90(16)
C7A N1A N2A C8A -179.1(2)
NiA N1A N2A C8A 1.4(3)
N2A N1A C7A C6A 175.6(2)
NiA N1A C7A C6A -4.9(4)
C1A C6A C7A N1A 3.1(4)
C5A C6A C7A N1A -176.3(2)
C11A C10A C13A O3A -14.9(4)
C9A C10A C13A O3A 165.8(3)
C11A C10A C13A C14A 164.4(3)
C9A C10A C13A C14A -14.9(4)
N3B C8B N2B N1B 2.1(3)
S1B C8B N2B N1B -175.78(16)
C7B N1B N2B C8B 179.3(2)
NiB N1B N2B C8B -0.7(3)
N2B N1B C7B C6B -175.4(2)
NiB N1B C7B C6B 4.6(4)
C5B C6B C7B N1B 176.6(2)
C1B C6B C7B N1B -0.9(4)
C5B C4B C9Y C42Y -124.0(5)
C3B C4B C9Y C42Y 66.9(6)
C5B C4B C9Y C41Y 114.0(5)
C3B C4B C9Y C41Y -55.2(6)
C5B C4B C9Y C43Y -10.2(6)
C3B C4B C9Y C43Y -179.4(5)
